data_4316924
loop_
_publ_author_name
'Virginia M. Cangelosi'
'Timothy G. Carter'
'Justin L. Crossland'
'Lev N. Zakharov'
'Darren W. Johnson'

_publ_section_title
;
 Self-Assembled E2L3 Cryptands (E = P, As, Sb, Bi): Transmetalation, Homo-
 and Heterometallic Assemblies, and Conformational Isomerism
;
_journal_name_full 'Inorganic Chemistry'
_journal_page_first 9985
_journal_page_last 9992
_journal_paper_doi 10.1021/ic1012186
_journal_volume 49
_journal_year 2010
_chemical_formula_sum 'C38 H33 As0.915 N S6 Sb1.085'
_chemical_formula_weight 896.66
_chemical_name_systematic
;

 ?

;
_space_group_IT_number 176
_symmetry_cell_setting hexagonal
_symmetry_space_group_name_Hall '-P 6c'
_symmetry_space_group_name_H-M 'P 63/m'
_atom_sites_solution_hydrogens geom
_atom_sites_solution_primary direct
_atom_sites_solution_secondary difmap
_audit_creation_method SHELXLTL
_cell_angle_alpha 90.00
_cell_angle_beta 90.00
_cell_angle_gamma 120.00
_cell_formula_units_Z 2
_cell_length_a 11.4342(7)
_cell_length_b 11.4342(7)
_cell_length_c 16.131(2)
_cell_measurement_reflns_used 3150
_cell_measurement_temperature 173(2)
_cell_measurement_theta_max 22.73
_cell_measurement_theta_min 2.41
_cell_volume 1826.4(3)
_computing_cell_refinement 'Bruker SMART'
_computing_data_collection 'Bruker SMART'
_computing_data_reduction 'Bruker SAINT'
_computing_molecular_graphics 'Bruker SHELXTL'
_computing_publication_material 'Bruker SHELXTL'
_computing_structure_refinement 'Bruker SHELXTL'
_computing_structure_solution 'Bruker SHELXTL'
_diffrn_ambient_temperature 173(2)
_diffrn_measured_fraction_theta_full 1.000
_diffrn_measured_fraction_theta_max 1.000
_diffrn_measurement_device_type 'CCD area detector Bruker Apex'
_diffrn_measurement_method 'phi and omega scans'
_diffrn_radiation_monochromator graphite
_diffrn_radiation_source 'fine-focus sealed tube'
_diffrn_radiation_type MoK\a
_diffrn_radiation_wavelength 0.71073
_diffrn_reflns_av_R_equivalents 0.0574
_diffrn_reflns_av_sigmaI/netI 0.0255
_diffrn_reflns_limit_h_max 14
_diffrn_reflns_limit_h_min -14
_diffrn_reflns_limit_k_max 14
_diffrn_reflns_limit_k_min -14
_diffrn_reflns_limit_l_max 20
_diffrn_reflns_limit_l_min -20
_diffrn_reflns_number 18014
_diffrn_reflns_theta_full 26.98
_diffrn_reflns_theta_max 26.98
_diffrn_reflns_theta_min 2.06
_exptl_absorpt_coefficient_mu 2.012
_exptl_absorpt_correction_T_max 0.8720
_exptl_absorpt_correction_T_min 0.4854
_exptl_absorpt_correction_type multi-scan
_exptl_absorpt_process_details SADABS
_exptl_crystal_colour colorless
_exptl_crystal_density_diffrn 1.630
_exptl_crystal_density_meas 0
_exptl_crystal_density_method 'not measured'
_exptl_crystal_description needle
_exptl_crystal_F_000 899
_exptl_crystal_size_max 0.42
_exptl_crystal_size_mid 0.08
_exptl_crystal_size_min 0.07
_refine_diff_density_max 0.520
_refine_diff_density_min -0.226
_refine_diff_density_rms 0.070
_refine_ls_extinction_method none
_refine_ls_goodness_of_fit_ref 1.108
_refine_ls_hydrogen_treatment constr
_refine_ls_matrix_type full
_refine_ls_number_parameters 69
_refine_ls_number_reflns 1387
_refine_ls_number_restraints 1
_refine_ls_restrained_S_all 1.108
_refine_ls_R_factor_all 0.0399
_refine_ls_R_factor_gt 0.0318
_refine_ls_shift/su_max 0.001
_refine_ls_shift/su_mean 0.000
_refine_ls_structure_factor_coef Fsqd
_refine_ls_weighting_details 'calc w=1/[\s^2^(Fo^2^)+(0.0380P)^2^+0.2129P] where P=(Fo^2^+2Fc^2^)/3'
_refine_ls_weighting_scheme calc
_refine_ls_wR_factor_gt 0.0722
_refine_ls_wR_factor_ref 0.0761
_reflns_number_gt 1226
_reflns_number_total 1387
_reflns_threshold_expression >2sigma(I)
_cod_data_source_file ic1012186_si_002.cif
_cod_data_source_block g41
_cod_depositor_comments
;
The following automatic conversions were performed:

'_symmetry_cell_setting' value 'Hexagonal' changed to 'hexagonal'
according to the built-in table from CIF Core dictionary named
'cif_core.dic' version 2.4.1 from 2010-06-29.

Automatic conversion script
Id: cif_fix_values 1646 2011-03-28 12:23:43Z adriana 
;
_cod_original_cell_volume 1826.5(3)
_cod_database_code 4316924

loop_
_symmetry_equiv_pos_as_xyz
'x, y, z'
'-y, x-y, z'
'-x+y, -x, z'
'-x, -y, z+1/2'
'y, -x+y, z+1/2'
'x-y, x, z+1/2'
'-x, -y, -z'
'y, -x+y, -z'
'x-y, x, -z'
'x, y, -z-1/2'
'-y, x-y, -z-1/2'
'-x+y, -x, -z-1/2'

loop_
_atom_site_label
_atom_site_type_symbol
_atom_site_fract_x
_atom_site_fract_y
_atom_site_fract_z
_atom_site_U_iso_or_equiv
_atom_site_adp_type
_atom_site_occupancy
_atom_site_symmetry_multiplicity
_atom_site_calc_flag
_atom_site_refinement_flags
_atom_site_disorder_assembly
_atom_site_disorder_group
Sb1 Sb 0.3333 0.6667 0.90324(2) 0.03495(15) Uani 0.542(6) 3 d SP . .
As1 As 0.3333 0.6667 0.90324(2) 0.03495(15) Uani 0.458(7) 3 d SP . .
S1 S 0.17500(7) 0.68989(7) 0.98433(4) 0.0416(2) Uani 1 1 d . . .
C1 C 0.1805(3) 0.8349(2) 0.93114(17) 0.0429(6) Uani 1 1 d . . .
H1A H 0.1027 0.8435 0.9500 0.051 Uiso 1 1 calc R . .
H1B H 0.2638 0.9180 0.9481 0.051 Uiso 1 1 calc R . .
C2 C 0.1774(3) 0.8266(2) 0.83762(16) 0.0364(6) Uani 1 1 d . . .
C3 C 0.0581(2) 0.7323(2) 0.79456(14) 0.0327(5) Uani 1 1 d . . .
C4 C -0.0621(2) 0.6392(3) 0.83602(16) 0.0376(6) Uani 1 1 d . . .
H4A H -0.0637 0.6379 0.8949 0.045 Uiso 1 1 calc R . .
C5 C -0.1755(3) 0.5515(3) 0.79344(15) 0.0425(6) Uani 1 1 d . . .
H5A H -0.2549 0.4901 0.8228 0.051 Uiso 1 1 calc R . .
C6 C 0.2901(3) 0.9123(2) 0.79410(16) 0.0423(6) Uani 1 1 d . . .
H6A H 0.3701 0.9731 0.8231 0.051 Uiso 1 1 calc R . .

loop_
_atom_site_aniso_label
_atom_site_aniso_U_11
_atom_site_aniso_U_22
_atom_site_aniso_U_33
_atom_site_aniso_U_23
_atom_site_aniso_U_13
_atom_site_aniso_U_12
Sb1 0.04079(18) 0.04079(18) 0.0233(2) 0.000 0.000 0.02040(9)
As1 0.04079(18) 0.04079(18) 0.0233(2) 0.000 0.000 0.02040(9)
S1 0.0462(4) 0.0533(4) 0.0262(4) 0.0015(3) 0.0028(3) 0.0256(3)
C1 0.0512(17) 0.0415(15) 0.0342(14) -0.0073(11) -0.0054(12) 0.0220(14)
C2 0.0430(15) 0.0324(13) 0.0348(14) -0.0014(10) -0.0006(11) 0.0196(12)
C3 0.0394(13) 0.0340(12) 0.0310(13) -0.0015(10) 0.0000(10) 0.0230(11)
C4 0.0404(15) 0.0439(14) 0.0315(13) 0.0025(11) 0.0027(11) 0.0233(12)
C5 0.0379(14) 0.0465(15) 0.0409(15) 0.0041(12) 0.0053(12) 0.0195(12)
C6 0.0431(15) 0.0345(13) 0.0437(15) -0.0041(11) -0.0062(12) 0.0150(12)

loop_
_atom_type_symbol
_atom_type_description
_atom_type_scat_dispersion_real
_atom_type_scat_dispersion_imag
_atom_type_scat_source
C C 0.0033 0.0016 'International Tables Vol C Tables 4.2.6.8 and 6.1.1.4'
H H 0.0000 0.0000 'International Tables Vol C Tables 4.2.6.8 and 6.1.1.4'
S S 0.1246 0.1234 'International Tables Vol C Tables 4.2.6.8 and 6.1.1.4'
As As 0.0499 2.0058 'International Tables Vol C Tables 4.2.6.8 and 6.1.1.4'
Sb Sb -0.5866 1.5461 'International Tables Vol C Tables 4.2.6.8 and 6.1.1.4'
N N 0.0061 0.0033 'International Tables Vol C Tables 4.2.6.8 and 6.1.1.4'

loop_
_geom_angle_atom_site_label_1
_geom_angle_atom_site_label_2
_geom_angle_atom_site_label_3
_geom_angle
_geom_angle_site_symmetry_1
_geom_angle_site_symmetry_3
_geom_angle_publ_flag
S1 Sb1 S1 92.10(2) . 3_565 ?
S1 Sb1 S1 92.10(2) . 2_665 ?
S1 Sb1 S1 92.10(2) 3_565 2_665 ?
C1 S1 Sb1 99.26(9) . . ?
C2 C1 S1 114.82(16) . . ?
C2 C1 H1A 108.6 . . ?
S1 C1 H1A 108.6 . . ?
C2 C1 H1B 108.6 . . ?
S1 C1 H1B 108.6 . . ?
H1A C1 H1B 107.5 . . ?
C6 C2 C3 119.8(2) . . ?
C6 C2 C1 119.1(2) . . ?
C3 C2 C1 121.2(2) . . ?
C4 C3 C2 122.7(2) . . ?
C4 C3 C3 118.19(14) . 10_557 ?
C2 C3 C3 119.13(14) . 10_557 ?
C5 C4 C3 121.6(2) . . ?
C5 C4 H4A 119.2 . . ?
C3 C4 H4A 119.2 . . ?
C4 C5 C5 120.24(15) . 10_557 ?
C4 C5 H5A 119.9 . . ?
C5 C5 H5A 119.9 10_557 . ?
C2 C6 C6 121.06(16) . 10_557 ?
C2 C6 H6A 119.5 . . ?
C6 C6 H6A 119.5 10_557 . ?

loop_
_geom_bond_atom_site_label_1
_geom_bond_atom_site_label_2
_geom_bond_distance
_geom_bond_site_symmetry_2
_geom_bond_publ_flag
Sb1 S1 2.3537(7) . ?
Sb1 S1 2.3537(7) 3_565 ?
Sb1 S1 2.3537(7) 2_665 ?
S1 C1 1.840(3) . ?
C1 C2 1.511(4) . ?
C1 H1A 0.9900 . ?
C1 H1B 0.9900 . ?
C2 C6 1.360(4) . ?
C2 C3 1.427(3) . ?
C3 C4 1.416(3) . ?
C3 C3 1.437(4) 10_557 ?
C4 C5 1.364(4) . ?
C4 H4A 0.9500 . ?
C5 C5 1.401(5) 10_557 ?
C5 H5A 0.9500 . ?
C6 C6 1.423(5) 10_557 ?
C6 H6A 0.9500 . ?

loop_
_geom_torsion_atom_site_label_1
_geom_torsion_atom_site_label_2
_geom_torsion_atom_site_label_3
_geom_torsion_atom_site_label_4
_geom_torsion
_geom_torsion_site_symmetry_1
_geom_torsion_site_symmetry_2
_geom_torsion_site_symmetry_3
_geom_torsion_site_symmetry_4
_geom_torsion_publ_flag
S1 Sb1 S1 C1 86.53(9) 3_565 . . . ?
S1 Sb1 S1 C1 178.72(9) 2_665 . . . ?
Sb1 S1 C1 C2 44.9(2) . . . . ?
S1 C1 C2 C6 -110.6(2) . . . . ?
S1 C1 C2 C3 70.4(3) . . . . ?
C6 C2 C3 C4 179.2(2) . . . . ?
C1 C2 C3 C4 -1.8(3) . . . . ?
C6 C2 C3 C3 -1.8(3) . . . 10_557 ?
C1 C2 C3 C3 177.20(15) . . . 10_557 ?
C2 C3 C4 C5 178.9(2) . . . . ?
C3 C3 C4 C5 -0.1(3) 10_557 . . . ?
C3 C4 C5 C5 0.1(3) . . . 10_557 ?
C3 C2 C6 C6 1.9(3) . . . 10_557 ?
C1 C2 C6 C6 -177.18(14) . . . 10_557 ?
